data_4511420
loop_
_publ_author_name
'Gagnon, Kevin J.'
'Teat, Simon J.'
'Beal, Zachary J.'
'Embry, Alyssa M.'
'Strayer, Megan E.'
'Clearfield, Abraham'

_publ_section_title
;
 Isoreticular Investigation into the Formation of Four New Zinc
 Alkylbisphosphonate Families
;
_journal_issue 7
_journal_name_full 'Crystal Growth &amp; Design'
_journal_page_first 3612
_journal_paper_doi 10.1021/cg500568e
_journal_volume 14
_journal_year 2014
_chemical_formula_sum 'C17 H52 O28 P6 Zn5'
_chemical_formula_weight 1217.25
_chemical_name_systematic
;
 ?
;
_space_group_crystal_system monoclinic
_space_group_IT_number 14
_space_group_name_Hall '-P 2ybc'
_space_group_name_H-M_alt 'P 1 21/c 1'
_symmetry_space_group_name_Hall '-P 2ybc'
_symmetry_space_group_name_H-M 'P 1 21/c 1'
_atom_sites_solution_hydrogens mixed
_audit_creation_method SHELXL-2013
_cell_angle_alpha 90
_cell_angle_beta 94.529(10)
_cell_angle_gamma 90
_cell_formula_units_Z 4
_cell_length_a 23.215(5)
_cell_length_b 17.112(5)
_cell_length_c 10.343(2)
_cell_measurement_reflns_used 8185
_cell_measurement_temperature 100(2)
_cell_measurement_theta_max 28.5985
_cell_measurement_theta_min 2.7165
_cell_volume 4096.0(17)
_computing_cell_refinement 'SAINT V8.34A Bruker-AXS, Madison WI'
_computing_data_collection 'Bruker APEX-II Bruker-AXS, Madison WI'
_computing_data_reduction 'SAINT V8.34A Bruker-AXS, Madison WI'
_computing_molecular_graphics
;
Bruker SHELXTL Bruker-AXS, Madison WI
O. V. Dolomanov, L. J. Bourhis, R. J. Gildea, J. A. K. Howard and H. Puschmann,
OLEX2: a complete structure solution, refinement and analysis program.
J. Appl. Cryst. (2009). 42, 339-341.
and local programs
;
_computing_publication_material 'Bruker SHELXTL Bruker-AXS, Madison WI'
_computing_structure_refinement 'SHELXL-2013/4 (Sheldrick, 2013)'
_computing_structure_solution 'SHELXT 2014/1 Bruker-AXS, Madison WI'
_diffrn_ambient_temperature 100(2)
_diffrn_measured_fraction_theta_full 0.999
_diffrn_measured_fraction_theta_max 0.988
_diffrn_measurement_device_type 'Bruker APEX-II CCD diffractometer'
_diffrn_measurement_method '/w scans with narrow frames'
_diffrn_radiation_type synchrotron
_diffrn_radiation_wavelength 0.6888
_diffrn_reflns_av_R_equivalents 0.0985
_diffrn_reflns_av_unetI/netI 0.0880
_diffrn_reflns_Laue_measured_fraction_full 0.999
_diffrn_reflns_Laue_measured_fraction_max 0.988
_diffrn_reflns_limit_h_max 33
_diffrn_reflns_limit_h_min -32
_diffrn_reflns_limit_k_max 24
_diffrn_reflns_limit_k_min -24
_diffrn_reflns_limit_l_max 14
_diffrn_reflns_limit_l_min -14
_diffrn_reflns_number 49817
_diffrn_reflns_point_group_measured_fraction_full 0.999
_diffrn_reflns_point_group_measured_fraction_max 0.988
_diffrn_reflns_theta_full 24.411
_diffrn_reflns_theta_max 29.699
_diffrn_reflns_theta_min 2.719
_diffrn_source
;
Advanced Light Source, station 11.3.1
;
_exptl_absorpt_coefficient_mu 2.945
_exptl_absorpt_correction_T_max 0.944
_exptl_absorpt_correction_T_min 0.754
_exptl_absorpt_correction_type multi-scan
_exptl_absorpt_process_details 'SADABS-2012/1 - Bruker AXS, Madison WI'
_exptl_crystal_colour colorless
_exptl_crystal_density_diffrn 1.974
_exptl_crystal_density_method 'not measured'
_exptl_crystal_description plate
_exptl_crystal_F_000 2472
_exptl_crystal_size_max 0.100
_exptl_crystal_size_mid 0.100
_exptl_crystal_size_min 0.020
_refine_diff_density_max 3.177
_refine_diff_density_min -1.455
_refine_diff_density_rms 0.169
_refine_ls_extinction_method none
_refine_ls_goodness_of_fit_ref 1.017
_refine_ls_hydrogen_treatment constr
_refine_ls_matrix_type full
_refine_ls_number_parameters 547
_refine_ls_number_reflns 12627
_refine_ls_number_restraints 366
_refine_ls_restrained_S_all 1.007
_refine_ls_R_factor_all 0.0840
_refine_ls_R_factor_gt 0.0614
_refine_ls_shift/su_max 0.001
_refine_ls_shift/su_mean 0.000
_refine_ls_structure_factor_coef Fsqd
_refine_ls_weighting_details 'w=1/[\s^2^(Fo^2^)+(0.0705P)^2^+8.7381P] where P=(Fo^2^+2Fc^2^)/3'
_refine_ls_weighting_scheme calc
_refine_ls_wR_factor_gt 0.1575
_refine_ls_wR_factor_ref 0.1725
_reflns_Friedel_coverage 0.000
_reflns_number_gt 9168
_reflns_number_total 12627
_reflns_threshold_expression 'I > 2\s(I)'
_cod_data_source_file cg500568e_si_002.cif
_cod_data_source_block zac5
_cod_depositor_comments 'Adding full bibliography for 4511411--4511421.cif.'
_cod_original_cell_volume 4095.9(17)
_cod_database_code 4511420
_shelx_space_group_comment
;
The symmetry employed for this shelxl refinement is uniquely defined
by the following loop, which should always be used as a source of
symmetry information in preference to the above space-group names.
They are only intended as comments.
;
_shelx_estimated_absorpt_t_min 0.757
_shelx_estimated_absorpt_t_max 0.944
_shelxl_version_number 2013-4

loop_
_space_group_symop_operation_xyz
'x, y, z'
'-x, y+1/2, -z+1/2'
'-x, -y, -z'
'x, -y-1/2, z-1/2'

loop_
_atom_site_label
_atom_site_type_symbol
_atom_site_fract_x
_atom_site_fract_y
_atom_site_fract_z
_atom_site_U_iso_or_equiv
_atom_site_adp_type
_atom_site_occupancy
_atom_site_site_symmetry_order
_atom_site_calc_flag
_atom_site_refinement_flags_posn
_atom_site_refinement_flags_adp
_atom_site_refinement_flags_occupancy
_atom_site_disorder_assembly
_atom_site_disorder_group
O1W O -0.3695(2) 0.4085(3) 0.6882(5) 0.0480(11) Uani 1 1 d . . . . .
H1WA H -0.3974 0.4381 0.7040 0.058 Uiso 1 1 d R U . . .
H1WB H -0.3796 0.3609 0.6826 0.058 Uiso 1 1 d R U . . .
Zn1 Zn -0.43383(2) 0.33345(3) 0.22032(5) 0.01861(11) Uani 1 1 d . . . . .
Zn2 Zn -0.04534(2) 0.32323(3) 0.13582(6) 0.02571(13) Uani 1 1 d . . . . .
Zn3 Zn -0.47595(2) 0.66789(3) 0.11824(5) 0.01829(11) Uani 1 1 d . . . . .
Zn4 Zn -0.04719(3) 0.66860(3) 0.15446(6) 0.02636(13) Uani 1 1 d . . . . .
P1 P -0.39958(5) 0.26788(6) -0.03048(11) 0.0183(2) Uani 1 1 d . . . . .
P2 P -0.07948(6) 0.25443(8) -0.12518(12) 0.0277(3) Uani 1 1 d . . . . .
P3 P -0.08873(7) 0.50172(8) 0.02700(15) 0.0335(3) Uani 1 1 d . . . . .
P4 P -0.40618(5) 0.50852(6) 0.11488(11) 0.0202(2) Uani 1 1 d . . . . .
P5 P -0.43771(5) 0.78680(6) 0.34694(10) 0.0179(2) Uani 1 1 d . . . . .
P6 P -0.08553(5) 0.77466(7) 0.37084(12) 0.0236(2) Uani 1 1 d . . . . .
O1 O -0.40118(15) 0.25484(19) 0.1154(3) 0.0241(6) Uani 1 1 d . . . . .
O2 O -0.41744(15) 0.19205(18) -0.0989(3) 0.0245(7) Uani 1 1 d . . . . .
O3 O -0.43943(14) 0.33599(18) -0.0765(3) 0.0235(6) Uani 1 1 d . . . . .
O4 O -0.07191(16) 0.2394(2) 0.0209(3) 0.0311(8) Uani 1 1 d . . . . .
O5 O -0.03382(16) 0.3096(2) -0.1709(4) 0.0360(8) Uani 1 1 d . . . . .
O6 O -0.07794(19) 0.1758(2) -0.1970(4) 0.0362(9) Uani 1 1 d . . . . .
O7 O -0.07698(18) 0.4182(2) 0.0592(4) 0.0391(9) Uani 1 1 d . . . . .
O8 O -0.0557(2) 0.5568(2) 0.1241(4) 0.0428(10) Uani 1 1 d . . . . .
O9 O -0.0733(2) 0.5182(3) -0.1158(4) 0.0465(10) Uani 1 1 d . . . . .
H9 H -0.0831 0.5038 -0.1931 0.070 Uiso 1 1 d R U . . .
O10 O -0.40122(14) 0.43768(17) 0.2029(3) 0.0230(6) Uani 1 1 d . . . . .
O11 O -0.40217(18) 0.4834(2) -0.0289(3) 0.0320(8) Uani 1 1 d . . . . .
H11 H -0.4142 0.4373 -0.0390 0.048 Uiso 1 1 calc R U . . .
O12 O -0.46068(14) 0.55498(17) 0.1311(3) 0.0229(6) Uani 1 1 d . . . . .
O13 O -0.45300(14) 0.70568(17) 0.2909(3) 0.0221(6) Uani 1 1 d . . . . .
O14 O -0.48335(14) 0.84781(18) 0.3002(3) 0.0242(7) Uani 1 1 d . . . . .
O15 O -0.43117(14) 0.78214(19) 0.4941(3) 0.0234(6) Uani 1 1 d . . . . .
O16 O -0.07417(15) 0.6916(2) 0.3236(3) 0.0274(7) Uani 1 1 d . . . . .
O17 O -0.03908(15) 0.8331(2) 0.3305(4) 0.0307(8) Uani 1 1 d . . . . .
O18 O -0.08998(16) 0.7747(2) 0.5156(3) 0.0315(8) Uani 1 1 d . . . . .
C1B C -0.3270(2) 0.2908(3) -0.0627(6) 0.0340(11) Uani 0.117(11) 1 d D U P A 1
H1C H -0.3251 0.2965 -0.1575 0.041 Uiso 0.117(11) 1 calc R U P A 1
H1D H -0.3163 0.3417 -0.0221 0.041 Uiso 0.117(11) 1 calc R U P A 1
C1A C -0.3270(2) 0.2908(3) -0.0627(6) 0.0340(11) Uani 0.883(11) 1 d D U P A 2
H1A H -0.3251 0.2965 -0.1575 0.041 Uiso 0.883(11) 1 calc R U P A 2
H1B H -0.3163 0.3417 -0.0221 0.041 Uiso 0.883(11) 1 calc R U P A 2
C2B C -0.2832(2) 0.2295(4) -0.0126(7) 0.0501(16) Uani 0.117(11) 1 d D U P A 1
H2D H -0.3022 0.1777 -0.0110 0.060 Uiso 0.117(11) 1 calc R U P A 1
H2C H -0.2683 0.2427 0.0771 0.060 Uiso 0.117(11) 1 calc R U P A 1
C2A C -0.2832(2) 0.2295(4) -0.0126(7) 0.0501(16) Uani 0.883(11) 1 d D U P A 2
H2A H -0.2900 0.1809 -0.0634 0.060 Uiso 0.883(11) 1 calc R U P A 2
H2B H -0.2895 0.2175 0.0789 0.060 Uiso 0.883(11) 1 calc R U P A 2
C3B C -0.2326(10) 0.2262(16) -0.101(3) 0.045(7) Uani 0.117(11) 1 d D U P A 1
H3C H -0.2077 0.1806 -0.0770 0.054 Uiso 0.117(11) 1 calc R U P A 1
H3D H -0.2479 0.2200 -0.1924 0.054 Uiso 0.117(11) 1 calc R U P A 1
C3A C -0.2204(3) 0.2548(6) -0.0204(6) 0.051(2) Uani 0.883(11) 1 d D U P A 2
H3A H -0.2148 0.3070 0.0199 0.061 Uiso 0.883(11) 1 calc R U P A 2
H3B H -0.1947 0.2175 0.0294 0.061 Uiso 0.883(11) 1 calc R U P A 2
C4B C -0.1969(16) 0.301(2) -0.086(5) 0.051(7) Uani 0.117(11) 1 d D U P A 1
H4C H -0.2223 0.3469 -0.1068 0.061 Uiso 0.117(11) 1 calc R U P A 1
H4D H -0.1812 0.3067 0.0057 0.061 Uiso 0.117(11) 1 calc R U P A 1
C4A C -0.2036(3) 0.2583(5) -0.1602(6) 0.0418(17) Uani 0.883(11) 1 d D U P A 2
H4A H -0.2349 0.2843 -0.2147 0.050 Uiso 0.883(11) 1 calc R U P A 2
H4B H -0.1997 0.2044 -0.1930 0.050 Uiso 0.883(11) 1 calc R U P A 2
C5B C -0.1469(2) 0.3022(4) -0.1738(6) 0.0398(13) Uani 0.117(11) 1 d D U P A 1
H5C H -0.1380 0.3576 -0.1910 0.048 Uiso 0.117(11) 1 calc R U P A 1
H5D H -0.1616 0.2790 -0.2577 0.048 Uiso 0.117(11) 1 calc R U P A 1
C5A C -0.1469(2) 0.3022(4) -0.1738(6) 0.0398(13) Uani 0.883(11) 1 d D U P A 2
H5A H -0.1484 0.3512 -0.1233 0.048 Uiso 0.883(11) 1 calc R U P A 2
H5B H -0.1459 0.3172 -0.2661 0.048 Uiso 0.883(11) 1 calc R U P A 2
C6A C -0.1648(3) 0.5210(6) 0.0307(8) 0.070(2) Uani 0.611(11) 1 d D U P B 3
H6A H -0.1753 0.5690 -0.0190 0.084 Uiso 0.611(11) 1 calc R U P B 3
H6B H -0.1875 0.4770 -0.0094 0.084 Uiso 0.611(11) 1 calc R U P B 3
C7A C -0.1790(4) 0.5313(8) 0.1742(11) 0.054(3) Uani 0.611(11) 1 d D U P B 3
H7A H -0.1788 0.4794 0.2166 0.065 Uiso 0.611(11) 1 calc R U P B 3
H7B H -0.1485 0.5634 0.2205 0.065 Uiso 0.611(11) 1 calc R U P B 3
C8A C -0.2383(3) 0.5705(7) 0.1862(12) 0.054(3) Uani 0.611(11) 1 d D U P B 3
H8A H -0.2435 0.5791 0.2792 0.064 Uiso 0.611(11) 1 calc R U P B 3
H8B H -0.2382 0.6223 0.1437 0.064 Uiso 0.611(11) 1 calc R U P B 3
C9A C -0.2892(3) 0.5239(6) 0.1270(13) 0.042(2) Uani 0.611(11) 1 d D U P B 3
H9A H -0.2901 0.4715 0.1677 0.050 Uiso 0.611(11) 1 calc R U P B 3
H9B H -0.2861 0.5170 0.0327 0.050 Uiso 0.611(11) 1 calc R U P B 3
C10A C -0.3451(2) 0.5700(3) 0.1513(6) 0.0322(11) Uani 0.611(11) 1 d D U P B 3
H10A H -0.3481 0.6171 0.0956 0.039 Uiso 0.611(11) 1 calc R U P B 3
H10B H -0.3438 0.5870 0.2430 0.039 Uiso 0.611(11) 1 calc R U P B 3
C6B C -0.1648(3) 0.5210(6) 0.0307(8) 0.070(2) Uani 0.389(11) 1 d D U P B 4
H6C H -0.1712 0.5782 0.0330 0.084 Uiso 0.389(11) 1 calc R U P B 4
H6D H -0.1855 0.5005 -0.0496 0.084 Uiso 0.389(11) 1 calc R U P B 4
C7B C -0.1902(6) 0.4830(12) 0.1499(16) 0.056(4) Uani 0.389(11) 1 d D U P B 4
H7C H -0.1773 0.4279 0.1545 0.067 Uiso 0.389(11) 1 calc R U P B 4
H7D H -0.1728 0.5095 0.2286 0.067 Uiso 0.389(11) 1 calc R U P B 4
C8B C -0.2556(5) 0.4838(9) 0.1560(19) 0.051(4) Uani 0.389(11) 1 d D U P B 4
H8C H -0.2726 0.4401 0.1031 0.061 Uiso 0.389(11) 1 calc R U P B 4
H8D H -0.2646 0.4749 0.2469 0.061 Uiso 0.389(11) 1 calc R U P B 4
C9B C -0.2838(5) 0.5599(10) 0.1080(18) 0.044(4) Uani 0.389(11) 1 d D U P B 4
H9C H -0.2855 0.5612 0.0120 0.053 Uiso 0.389(11) 1 calc R U P B 4
H9D H -0.2596 0.6044 0.1410 0.053 Uiso 0.389(11) 1 calc R U P B 4
C10B C -0.3451(2) 0.5700(3) 0.1513(6) 0.0322(11) Uani 0.389(11) 1 d D U P B 4
H10C H -0.3576 0.6228 0.1213 0.039 Uiso 0.389(11) 1 calc R U P B 4
H10D H -0.3404 0.5729 0.2472 0.039 Uiso 0.389(11) 1 calc R U P B 4
C11 C -0.3710(2) 0.8197(3) 0.2889(5) 0.0261(9) Uani 1 1 d . . . . .
H11A H -0.3741 0.8155 0.1932 0.031 Uiso 1 1 calc R U . . .
H11B H -0.3660 0.8757 0.3111 0.031 Uiso 1 1 calc R U . . .
C12 C -0.3164(2) 0.7754(3) 0.3421(5) 0.0308(10) Uani 1 1 d . . . . .
H12A H -0.3120 0.7807 0.4377 0.037 Uiso 1 1 calc R U . . .
H12B H -0.3209 0.7192 0.3212 0.037 Uiso 1 1 calc R U . . .
C13 C -0.2626(2) 0.8062(4) 0.2856(6) 0.0368(12) Uani 1 1 d . . . . .
H13A H -0.2610 0.8635 0.2976 0.044 Uiso 1 1 calc R U . . .
H13B H -0.2657 0.7956 0.1912 0.044 Uiso 1 1 calc R U . . .
C14 C -0.2067(2) 0.7709(3) 0.3452(6) 0.0340(11) Uani 1 1 d . . . . .
H14A H -0.2069 0.7140 0.3278 0.041 Uiso 1 1 calc R U . . .
H14B H -0.2046 0.7783 0.4404 0.041 Uiso 1 1 calc R U . . .
C15 C -0.1531(2) 0.8075(3) 0.2920(5) 0.0304(10) Uani 1 1 d . . . . .
H15A H -0.1554 0.8650 0.3009 0.037 Uiso 1 1 calc R U . . .
H15B H -0.1536 0.7954 0.1983 0.037 Uiso 1 1 calc R U . . .
Zn5 Zn -0.5000 0.5000 0.5000 0.02203(16) Uani 1 2 d S . P . .
O2W O -0.53058(15) 0.49006(19) 0.3034(3) 0.0250(7) Uani 1 1 d . . . . .
H2WA H -0.5306 0.4419 0.2841 0.030 Uiso 1 1 d R U . . .
H2WB H -0.5101 0.5182 0.2572 0.030 Uiso 1 1 d R U . . .
O3W O -0.58645(16) 0.5023(2) 0.5512(4) 0.0318(8) Uani 1 1 d . . . . .
H3WA H -0.5901 0.5239 0.6240 0.038 Uiso 1 1 d R U . . .
H3WB H -0.6213 0.5046 0.5199 0.038 Uiso 1 1 d R U . . .
O4W O -0.49692(17) 0.61736(19) 0.4825(4) 0.0346(9) Uani 1 1 d . . . . .
H4WB H -0.4946 0.6261 0.4024 0.041 Uiso 1 1 d R U . . .
H4WA H -0.5332 0.6245 0.4800 0.041 Uiso 1 1 d R U . . .
Zn6 Zn 0.0000 0.5000 0.5000 0.0378(2) Uani 1 2 d S . P . .
O7W O 0.0511(2) 0.4030(2) 0.4491(4) 0.0470(11) Uani 1 1 d . . . . .
O5W O -0.0467(2) 0.4229(3) 0.6177(5) 0.0529(12) Uani 1 1 d . . . . .
O6W O -0.0602(2) 0.4768(3) 0.3521(4) 0.0510(12) Uani 1 1 d . . . . .
O1S O -0.2605(3) 0.4500(4) 0.6814(8) 0.092(2) Uani 1 1 d . . . . .
H1SA H -0.2956 0.4379 0.6807 0.138 Uiso 1 1 calc R U . . .
O2S O -0.2930(4) 0.5193(7) 0.5125(10) 0.144(4) Uani 1 1 d . . . . .
C1S C -0.2527(5) 0.4943(6) 0.5821(11) 0.081(3) Uani 1 1 d . . . . .
C2S C -0.1918(5) 0.5096(8) 0.5630(13) 0.121(5) Uani 1 1 d . . . . .
H2SA H -0.1844 0.5659 0.5688 0.181 Uiso 1 1 calc R U . . .
H2SB H -0.1831 0.4906 0.4772 0.181 Uiso 1 1 calc R U . . .
H2SC H -0.1672 0.4824 0.6300 0.181 Uiso 1 1 calc R U . . .

loop_
_atom_site_aniso_label
_atom_site_aniso_U_11
_atom_site_aniso_U_22
_atom_site_aniso_U_33
_atom_site_aniso_U_23
_atom_site_aniso_U_13
_atom_site_aniso_U_12
O1W 0.047(3) 0.037(2) 0.060(3) 0.002(2) 0.004(2) 0.0004(18)
Zn1 0.0227(3) 0.0172(2) 0.0161(2) 0.00026(17) 0.00233(18) 0.00090(17)
Zn2 0.0238(3) 0.0291(3) 0.0244(3) -0.0002(2) 0.0030(2) 0.0018(2)
Zn3 0.0225(2) 0.0164(2) 0.0160(2) 0.00017(17) 0.00163(18) 0.00088(17)
Zn4 0.0273(3) 0.0296(3) 0.0224(3) -0.0006(2) 0.0035(2) 0.0003(2)
P1 0.0189(5) 0.0187(5) 0.0174(5) -0.0019(4) 0.0017(4) 0.0008(4)
P2 0.0235(6) 0.0366(7) 0.0231(6) -0.0003(5) 0.0029(5) -0.0003(5)
P3 0.0349(7) 0.0326(7) 0.0329(7) 0.0018(5) 0.0020(6) 0.0059(5)
P4 0.0244(6) 0.0161(5) 0.0205(5) 0.0020(4) 0.0044(4) 0.0014(4)
P5 0.0197(5) 0.0174(5) 0.0166(5) 0.0003(4) 0.0015(4) 0.0003(4)
P6 0.0208(5) 0.0280(6) 0.0222(5) -0.0012(4) 0.0019(4) -0.0008(4)
O1 0.0302(17) 0.0244(15) 0.0176(14) -0.0015(12) 0.0017(12) 0.0028(13)
O2 0.0345(18) 0.0209(14) 0.0185(15) -0.0033(12) 0.0043(13) -0.0043(13)
O3 0.0236(16) 0.0212(14) 0.0255(16) 0.0003(12) 0.0010(13) 0.0029(12)
O4 0.040(2) 0.0313(18) 0.0223(16) -0.0014(14) 0.0026(14) -0.0020(15)
O5 0.0281(19) 0.045(2) 0.035(2) 0.0073(17) 0.0047(15) -0.0006(16)
O6 0.052(2) 0.035(2) 0.0226(17) -0.0012(14) 0.0079(16) -0.0020(17)
O7 0.047(2) 0.0267(18) 0.044(2) 0.0073(16) 0.0029(18) 0.0068(16)
O8 0.064(3) 0.031(2) 0.034(2) -0.0021(16) 0.0040(19) 0.0017(19)
O9 0.056(3) 0.048(2) 0.036(2) 0.0029(19) 0.008(2) 0.001(2)
O10 0.0299(17) 0.0174(14) 0.0214(15) 0.0029(11) 0.0015(13) 0.0011(12)
O11 0.047(2) 0.0272(17) 0.0226(17) -0.0002(13) 0.0094(15) 0.0024(15)
O12 0.0261(16) 0.0156(13) 0.0278(16) 0.0022(12) 0.0065(13) 0.0028(11)
O13 0.0326(17) 0.0179(14) 0.0159(14) -0.0012(11) 0.0015(12) -0.0014(12)
O14 0.0228(16) 0.0214(14) 0.0283(17) 0.0056(12) 0.0022(13) 0.0030(12)
O15 0.0278(17) 0.0266(16) 0.0156(14) -0.0041(12) 0.0016(12) 0.0038(12)
O16 0.0299(18) 0.0277(16) 0.0255(17) 0.0013(13) 0.0076(14) 0.0034(13)
O17 0.0229(17) 0.0350(19) 0.0339(19) 0.0059(15) -0.0008(14) -0.0023(14)
O18 0.0318(19) 0.040(2) 0.0224(16) -0.0036(14) 0.0021(14) -0.0062(15)
C1B 0.025(2) 0.034(3) 0.043(3) 0.009(2) 0.006(2) -0.0037(19)
C1A 0.025(2) 0.034(3) 0.043(3) 0.009(2) 0.006(2) -0.0037(19)
C2B 0.027(3) 0.076(4) 0.048(3) 0.030(3) 0.009(2) 0.010(3)
C2A 0.027(3) 0.076(4) 0.048(3) 0.030(3) 0.009(2) 0.010(3)
C3B 0.031(11) 0.065(14) 0.040(15) 0.017(14) 0.010(10) 0.008(8)
C3A 0.030(3) 0.090(6) 0.032(3) 0.012(4) -0.001(3) 0.004(3)
C4B 0.028(13) 0.076(15) 0.049(16) 0.002(15) 0.010(11) 0.001(11)
C4A 0.027(3) 0.062(4) 0.037(3) -0.002(3) 0.003(2) -0.004(3)
C5B 0.026(3) 0.055(3) 0.039(3) 0.009(3) 0.004(2) 0.004(2)
C5A 0.026(3) 0.055(3) 0.039(3) 0.009(3) 0.004(2) 0.004(2)
C6A 0.042(4) 0.102(6) 0.066(5) 0.023(4) 0.008(3) 0.024(4)
C7A 0.040(5) 0.066(7) 0.059(6) 0.002(6) 0.015(5) 0.002(5)
C8A 0.029(4) 0.066(7) 0.066(7) -0.004(5) 0.002(4) -0.002(4)
C9A 0.024(4) 0.032(5) 0.069(7) 0.006(5) 0.007(4) -0.002(3)
C10A 0.026(2) 0.027(2) 0.043(3) 0.007(2) 0.004(2) 0.0003(18)
C6B 0.042(4) 0.102(6) 0.066(5) 0.023(4) 0.008(3) 0.024(4)
C7B 0.032(7) 0.075(11) 0.061(9) -0.010(8) 0.004(7) 0.003(7)
C8B 0.030(6) 0.046(8) 0.076(10) -0.006(7) 0.000(6) -0.004(5)
C9B 0.036(6) 0.049(8) 0.047(9) 0.002(8) -0.002(6) -0.007(6)
C10B 0.026(2) 0.027(2) 0.043(3) 0.007(2) 0.004(2) 0.0003(18)
C11 0.020(2) 0.026(2) 0.032(2) 0.0044(18) 0.0024(18) -0.0028(16)
C12 0.021(2) 0.032(2) 0.040(3) -0.002(2) 0.004(2) 0.0013(18)
C13 0.021(2) 0.045(3) 0.044(3) 0.007(2) 0.003(2) 0.004(2)
C14 0.021(2) 0.036(3) 0.045(3) 0.003(2) 0.004(2) 0.0011(19)
C15 0.022(2) 0.036(3) 0.033(3) 0.002(2) 0.0001(19) 0.0004(19)
Zn5 0.0308(4) 0.0167(3) 0.0192(3) 0.0004(2) 0.0056(3) 0.0013(3)
O2W 0.0311(18) 0.0250(15) 0.0198(15) -0.0025(12) 0.0071(13) -0.0026(13)
O3W 0.0276(19) 0.042(2) 0.0264(18) -0.0073(15) 0.0044(14) 0.0032(14)
O4W 0.052(2) 0.0166(15) 0.038(2) 0.0052(13) 0.0229(18) 0.0040(14)
Zn6 0.0500(6) 0.0305(4) 0.0319(5) 0.0018(3) -0.0038(4) 0.0046(4)
O7W 0.058(3) 0.035(2) 0.047(3) 0.0010(19) 0.002(2) 0.0111(19)
O5W 0.067(3) 0.043(2) 0.049(3) 0.016(2) 0.008(2) 0.002(2)
O6W 0.071(3) 0.039(2) 0.040(2) 0.0008(19) -0.014(2) 0.001(2)
O1S 0.068(4) 0.083(5) 0.123(6) 0.014(4) -0.002(4) -0.001(3)
O2S 0.099(7) 0.202(10) 0.124(7) 0.079(7) -0.037(6) -0.064(6)
C1S 0.068(6) 0.099(8) 0.076(7) -0.011(5) -0.002(5) -0.027(5)
C2S 0.056(6) 0.185(15) 0.121(11) -0.037(9) 0.007(7) -0.034(7)

loop_
_atom_type_symbol
_atom_type_description
_atom_type_scat_dispersion_real
_atom_type_scat_dispersion_imag
_atom_type_scat_source
C C 0.0029 0.0015 'Calculated using XDISP in WinGX (Farrugia, 1999)'
H H 0.0000 0.0000 'Calculated using XDISP in WinGX (Farrugia, 1999)'
O O 0.0101 0.0057 'Calculated using XDISP in WinGX (Farrugia, 1999)'
P P 0.0974 0.0893 'Calculated using XDISP in WinGX (Farrugia, 1999)'
Zn Zn 0.3063 1.3611 'Calculated using XDISP in WinGX (Farrugia, 1999)'

loop_
_geom_angle_atom_site_label_1
_geom_angle_atom_site_label_2
_geom_angle_atom_site_label_3
_geom_angle
_geom_angle_site_symmetry_1
_geom_angle_site_symmetry_3
H1WA O1W H1WB 111.9 . .
O1 Zn1 O2 109.43(14) . 4_566
O1 Zn1 O14 117.40(14) . 2_445
O2 Zn1 O14 104.70(15) 4_566 2_445
O1 Zn1 O10 114.50(14) . .
O2 Zn1 O10 104.36(14) 4_566 .
O14 Zn1 O10 105.27(14) 2_445 .
O7 Zn2 O4 106.26(17) . .
O7 Zn2 O6 101.30(17) . 4_566
O4 Zn2 O6 115.24(16) . 4_566
O7 Zn2 O17 109.99(17) . 2_545
O4 Zn2 O17 115.92(16) . 2_545
O6 Zn2 O17 107.10(17) 4_566 2_545
O15 Zn3 O13 110.18(13) 4_575 .
O15 Zn3 O12 112.29(14) 4_575 .
O13 Zn3 O12 103.34(13) . .
O15 Zn3 O3 116.79(14) 4_575 3_465
O13 Zn3 O3 114.15(14) . 3_465
O12 Zn3 O3 98.76(13) . 3_465
O5 Zn4 O18 114.24(16) 3_565 4_575
O5 Zn4 O16 105.36(16) 3_565 .
O18 Zn4 O16 112.49(15) 4_575 .
O5 Zn4 O8 107.02(19) 3_565 .
O18 Zn4 O8 109.45(17) 4_575 .
O16 Zn4 O8 107.94(16) . .
O2 P1 O1 107.95(18) . .
O2 P1 O3 111.53(19) . .
O1 P1 O3 110.78(19) . .
O2 P1 C1B 109.1(2) . .
O1 P1 C1B 108.2(2) . .
O3 P1 C1B 109.2(2) . .
O5 P2 O4 112.5(2) . .
O5 P2 O6 110.4(2) . .
O4 P2 O6 109.0(2) . .
O5 P2 C5B 104.1(3) . .
O4 P2 C5B 112.4(2) . .
O6 P2 C5B 108.3(3) . .
O7 P3 O8 111.7(2) . .
O7 P3 O9 109.3(2) . .
O8 P3 O9 111.4(3) . .
O7 P3 C6A 109.5(4) . .
O8 P3 C6A 108.3(4) . .
O9 P3 C6A 106.5(3) . .
O12 P4 O10 112.19(19) . .
O12 P4 O11 111.3(2) . .
O10 P4 O11 110.21(19) . .
O12 P4 C10A 108.9(2) . .
O10 P4 C10A 108.9(2) . .
O11 P4 C10A 105.0(2) . .
O15 P5 O13 109.43(18) . .
O15 P5 O14 111.24(19) . .
O13 P5 O14 111.23(19) . .
O15 P5 C11 109.3(2) . .
O13 P5 C11 109.7(2) . .
O14 P5 C11 105.9(2) . .
O18 P6 O16 110.1(2) . .
O18 P6 O17 111.7(2) . .
O16 P6 O17 111.8(2) . .
O18 P6 C15 108.9(2) . .
O16 P6 C15 108.1(2) . .
O17 P6 C15 106.1(2) . .
P1 O1 Zn1 119.78(19) . .
P1 O2 Zn1 132.1(2) . 4_565
P1 O3 Zn3 127.14(19) . 3_465
P2 O4 Zn2 119.3(2) . .
P2 O5 Zn4 142.9(3) . 3_565
P2 O6 Zn2 116.6(2) . 4_565
P3 O7 Zn2 163.5(3) . .
P3 O8 Zn4 138.3(3) . .
P3 O9 H9 140.1 . .
P4 O10 Zn1 140.8(2) . .
P4 O11 H11 109.5 . .
P4 O12 Zn3 131.0(2) . .
P5 O13 Zn3 133.60(19) . .
P5 O14 Zn1 127.06(19) . 2_455
P5 O15 Zn3 129.1(2) . 4_576
P6 O16 Zn4 123.4(2) . .
P6 O17 Zn2 126.9(2) . 2
P6 O18 Zn4 131.5(2) . 4_576
C2B C1B P1 113.5(4) . .
C2B C1B H1C 108.9 . .
P1 C1B H1C 108.9 . .
C2B C1B H1D 108.9 . .
P1 C1B H1D 108.9 . .
H1C C1B H1D 107.7 . .
C1B C2B C3B 110.0(12) . .
C1B C2B H2D 109.7 . .
C3B C2B H2D 109.7 . .
C1B C2B H2C 109.7 . .
C3B C2B H2C 109.7 . .
H2D C2B H2C 108.2 . .
C4B C3B C2B 109.8(15) . .
C4B C3B H3C 109.7 . .
C2B C3B H3C 109.7 . .
C4B C3B H3D 109.7 . .
C2B C3B H3D 109.7 . .
H3C C3B H3D 108.2 . .
C4A C3A H3A 109.2 . .
C4A C3A H3B 109.2 . .
H3A C3A H3B 107.9 . .
C5B C4B C3B 112.0(17) . .
C5B C4B H4C 109.2 . .
C3B C4B H4C 109.2 . .
C5B C4B H4D 109.2 . .
C3B C4B H4D 109.2 . .
H4C C4B H4D 107.9 . .
C3A C4A H4A 109.0 . .
C3A C4A H4B 109.0 . .
H4A C4A H4B 107.8 . .
C4B C5B P2 121(2) . .
C4B C5B H5C 107.1 . .
P2 C5B H5C 107.1 . .
C4B C5B H5D 107.1 . .
P2 C5B H5D 107.1 . .
H5C C5B H5D 106.8 . .
C7A C6A P3 108.8(6) . .
C7A C6A H6A 109.9 . .
P3 C6A H6A 109.9 . .
C7A C6A H6B 109.9 . .
P3 C6A H6B 109.9 . .
H6A C6A H6B 108.3 . .
C8A C7A C6A 112.5(9) . .
C8A C7A H7A 109.1 . .
C6A C7A H7A 109.1 . .
C8A C7A H7B 109.1 . .
C6A C7A H7B 109.1 . .
H7A C7A H7B 107.8 . .
C9A C8A C7A 114.3(9) . .
C9A C8A H8A 108.7 . .
C7A C8A H8A 108.7 . .
C9A C8A H8B 108.7 . .
C7A C8A H8B 108.7 . .
H8A C8A H8B 107.6 . .
C8A C9A C10A 107.6(7) . .
C8A C9A H9A 110.2 . .
C10A C9A H9A 110.2 . .
C8A C9A H9B 110.2 . .
C10A C9A H9B 110.2 . .
H9A C9A H9B 108.5 . .
C9A C10A P4 109.0(5) . .
C9A C10A H10A 109.9 . .
P4 C10A H10A 109.9 . .
C9A C10A H10B 109.9 . .
P4 C10A H10B 109.9 . .
H10A C10A H10B 108.3 . .
C8B C7B H7C 107.8 . .
C8B C7B H7D 107.8 . .
H7C C7B H7D 107.1 . .
C9B C8B C7B 113.4(11) . .
C9B C8B H8C 108.9 . .
C7B C8B H8C 108.9 . .
C9B C8B H8D 108.9 . .
C7B C8B H8D 108.9 . .
H8C C8B H8D 107.7 . .
C8B C9B H9C 109.1 . .
C8B C9B H9D 109.1 . .
H9C C9B H9D 107.8 . .
C12 C11 P5 115.7(3) . .
C12 C11 H11A 108.4 . .
P5 C11 H11A 108.4 . .
C12 C11 H11B 108.4 . .
P5 C11 H11B 108.4 . .
H11A C11 H11B 107.4 . .
C13 C12 C11 111.8(4) . .
C13 C12 H12A 109.3 . .
C11 C12 H12A 109.3 . .
C13 C12 H12B 109.3 . .
C11 C12 H12B 109.3 . .
H12A C12 H12B 107.9 . .
C12 C13 C14 114.2(5) . .
C12 C13 H13A 108.7 . .
C14 C13 H13A 108.7 . .
C12 C13 H13B 108.7 . .
C14 C13 H13B 108.7 . .
H13A C13 H13B 107.6 . .
C13 C14 C15 112.6(5) . .
C13 C14 H14A 109.1 . .
C15 C14 H14A 109.1 . .
C13 C14 H14B 109.1 . .
C15 C14 H14B 109.1 . .
H14A C14 H14B 107.8 . .
C14 C15 P6 114.4(4) . .
C14 C15 H15A 108.7 . .
P6 C15 H15A 108.7 . .
C14 C15 H15B 108.7 . .
P6 C15 H15B 108.7 . .
H15A C15 H15B 107.6 . .
O4W Zn5 O4W 180.0 . 3_466
O4W Zn5 O2W 89.68(14) . 3_466
O4W Zn5 O2W 90.32(14) 3_466 3_466
O4W Zn5 O2W 90.32(14) . .
O4W Zn5 O2W 89.68(14) 3_466 .
O2W Zn5 O2W 180.0 3_466 .
O4W Zn5 O3W 87.43(14) . 3_466
O4W Zn5 O3W 92.57(14) 3_466 3_466
O2W Zn5 O3W 89.38(14) 3_466 3_466
O2W Zn5 O3W 90.62(14) . 3_466
O4W Zn5 O3W 92.57(14) . .
O4W Zn5 O3W 87.43(14) 3_466 .
O2W Zn5 O3W 90.62(14) 3_466 .
O2W Zn5 O3W 89.38(14) . .
O3W Zn5 O3W 180.0 3_466 .
Zn5 O2W H2WA 107.5 . .
Zn5 O2W H2WB 109.7 . .
H2WA O2W H2WB 114.0 . .
Zn5 O3W H3WA 113.1 . .
Zn5 O3W H3WB 143.1 . .
H3WA O3W H3WB 99.3 . .
Zn5 O4W H4WB 105.6 . .
Zn5 O4W H4WA 96.0 . .
H4WB O4W H4WA 94.8 . .
O6W Zn6 O6W 180.0(2) . 3_566
O6W Zn6 O7W 88.56(19) . 3_566
O6W Zn6 O7W 91.44(19) 3_566 3_566
O6W Zn6 O7W 91.44(19) . .
O6W Zn6 O7W 88.56(19) 3_566 .
O7W Zn6 O7W 180.0 3_566 .
O6W Zn6 O5W 87.6(2) . .
O6W Zn6 O5W 92.4(2) 3_566 .
O7W Zn6 O5W 91.34(19) 3_566 .
O7W Zn6 O5W 88.66(19) . .
O6W Zn6 O5W 92.4(2) . 3_566
O6W Zn6 O5W 87.6(2) 3_566 3_566
O7W Zn6 O5W 88.66(19) 3_566 3_566
O7W Zn6 O5W 91.34(19) . 3_566
O5W Zn6 O5W 180.0 . 3_566
C1S O1S H1SA 109.5 . .
O2S C1S O1S 121.7(10) . .
O2S C1S C2S 124.3(12) . .
O1S C1S C2S 114.0(11) . .
C1S C2S H2SA 109.5 . .
C1S C2S H2SB 109.5 . .
H2SA C2S H2SB 109.5 . .
C1S C2S H2SC 109.5 . .
H2SA C2S H2SC 109.5 . .
H2SB C2S H2SC 109.5 . .

loop_
_geom_bond_atom_site_label_1
_geom_bond_atom_site_label_2
_geom_bond_distance
_geom_bond_site_symmetry_2
O1W H1WA 0.8490 .
O1W H1WB 0.8481 .
Zn1 O1 1.921(3) .
Zn1 O2 1.928(3) 4_566
Zn1 O14 1.933(3) 2_445
Zn1 O10 1.951(3) .
Zn2 O7 1.928(4) .
Zn2 O4 1.932(4) .
Zn2 O6 1.941(4) 4_566
Zn2 O17 1.971(4) 2_545
Zn3 O15 1.916(3) 4_575
Zn3 O13 1.934(3) .
Zn3 O12 1.967(3) .
Zn3 O3 1.979(3) 3_465
Zn4 O5 1.912(4) 3_565
Zn4 O18 1.941(4) 4_575
Zn4 O16 1.944(3) .
Zn4 O8 1.947(4) .
P1 O2 1.520(3) .
P1 O1 1.529(3) .
P1 O3 1.540(3) .
P1 C1B 1.786(5) .
P2 O5 1.522(4) .
P2 O4 1.529(4) .
P2 O6 1.539(4) .
P2 C5B 1.802(6) .
P3 O7 1.488(4) .
P3 O8 1.537(4) .
P3 O9 1.572(5) .
P3 C6A 1.800(7) .
P4 O12 1.515(3) .
P4 O10 1.515(3) .
P4 O11 1.558(4) .
P4 C10A 1.781(5) .
P5 O15 1.520(3) .
P5 O13 1.535(3) .
P5 O14 1.538(3) .
P5 C11 1.795(5) .
P6 O18 1.509(4) .
P6 O16 1.533(4) .
P6 O17 1.552(4) .
P6 C15 1.800(5) .
O2 Zn1 1.928(3) 4_565
O3 Zn3 1.979(3) 3_465
O5 Zn4 1.912(4) 3_565
O6 Zn2 1.941(4) 4_565
O9 H9 0.8501 .
O11 H11 0.8400 .
O14 Zn1 1.933(3) 2_455
O15 Zn3 1.916(3) 4_576
O17 Zn2 1.970(4) 2
O18 Zn4 1.941(4) 4_576
C1B C2B 1.524(7) .
C1B H1C 0.9900 .
C1B H1D 0.9900 .
C2B C3B 1.546(14) .
C2B H2D 0.9900 .
C2B H2C 0.9900 .
C3B C4B 1.534(16) .
C3B H3C 0.9900 .
C3B H3D 0.9900 .
C3A C4A 1.528(8) .
C3A H3A 0.9900 .
C3A H3B 0.9900 .
C4B C5B 1.531(15) .
C4B H4C 0.9900 .
C4B H4D 0.9900 .
C4A H4A 0.9900 .
C4A H4B 0.9900 .
C5B H5C 0.9900 .
C5B H5D 0.9900 .
C6A C7A 1.556(11) .
C6A H6A 0.9900 .
C6A H6B 0.9900 .
C7A C8A 1.545(11) .
C7A H7A 0.9900 .
C7A H7B 0.9900 .
C8A C9A 1.515(11) .
C8A H8A 0.9900 .
C8A H8B 0.9900 .
C9A C10A 1.557(9) .
C9A H9A 0.9900 .
C9A H9B 0.9900 .
C10A H10A 0.9900 .
C10A H10B 0.9900 .
C7B C8B 1.525(12) .
C7B H7C 0.9900 .
C7B H7D 0.9900 .
C8B C9B 1.524(13) .
C8B H8C 0.9900 .
C8B H8D 0.9900 .
C9B H9C 0.9900 .
C9B H9D 0.9900 .
C11 C12 1.541(7) .
C11 H11A 0.9900 .
C11 H11B 0.9900 .
C12 C13 1.514(7) .
C12 H12A 0.9900 .
C12 H12B 0.9900 .
C13 C14 1.517(7) .
C13 H13A 0.9900 .
C13 H13B 0.9900 .
C14 C15 1.534(7) .
C14 H14A 0.9900 .
C14 H14B 0.9900 .
C15 H15A 0.9900 .
C15 H15B 0.9900 .
Zn5 O4W 2.018(3) .
Zn5 O4W 2.018(3) 3_466
Zn5 O2W 2.107(3) 3_466
Zn5 O2W 2.107(3) .
Zn5 O3W 2.116(4) 3_466
Zn5 O3W 2.116(4) .
O2W H2WA 0.8481 .
O2W H2WB 0.8489 .
O3W H3WA 0.8479 .
O3W H3WB 0.8474 .
O4W H4WB 0.8477 .
O4W H4WA 0.8488 .
Zn6 O6W 2.028(4) .
Zn6 O6W 2.028(4) 3_566
Zn6 O7W 2.129(4) 3_566
Zn6 O7W 2.129(4) .
Zn6 O5W 2.146(5) .
Zn6 O5W 2.146(5) 3_566
O1S C1S 1.300(12) .
O1S H1SA 0.8400 .
O2S C1S 1.213(13) .
C1S C2S 1.466(14) .
C2S H2SA 0.9800 .
C2S H2SB 0.9800 .
C2S H2SC 0.9800 .

loop_
_geom_hbond_atom_site_label_D
_geom_hbond_atom_site_label_H
_geom_hbond_atom_site_label_A
_geom_hbond_distance_DH
_geom_hbond_distance_HA
_geom_hbond_distance_DA
_geom_hbond_angle_DHA
_geom_hbond_site_symmetry_A
O1W H1WA O2W 0.85 2.07 2.904(6) 166.7 3_466
O1W H1WB O1 0.85 2.15 2.973(6) 164.7 4_566
O9 H9 O5W 0.85 2.59 3.303(7) 141.8 1_554
O11 H11 O3 0.84 1.86 2.699(5) 175.0 .
O2W H2WA O14 0.85 1.87 2.690(4) 161.6 2_445
O2W H2WB O12 0.85 1.91 2.739(5) 164.5 .
O3W H3WA O10 0.85 1.93 2.778(5) 174.1 3_466
O3W H3WB O1W 0.85 2.61 3.018(6) 110.8 3_466
O3W H3WB O2S 0.85 2.03 2.848(10) 161.0 3_466
O4W H4WB O13 0.85 2.07 2.752(5) 136.7 .
O4W H4WA O2 0.85 2.09 2.723(5) 130.5 2_455
O4W H4WA O3W 0.85 2.57 2.989(5) 111.8 .
O1S H1SA O1W 0.84 1.79 2.634(8) 176.5 .

loop_
_geom_torsion_atom_site_label_1
_geom_torsion_atom_site_label_2
_geom_torsion_atom_site_label_3
_geom_torsion_atom_site_label_4
_geom_torsion
_geom_torsion_site_symmetry_4
O2 P1 O1 Zn1 -136.9(2) .
O3 P1 O1 Zn1 -14.5(3) .
C1B P1 O1 Zn1 105.2(3) .
O1 P1 O2 Zn1 172.1(3) 4_565
O3 P1 O2 Zn1 50.1(3) 4_565
C1B P1 O2 Zn1 -70.5(3) 4_565
O2 P1 O3 Zn3 38.4(3) 3_465
O1 P1 O3 Zn3 -81.9(3) 3_465
C1B P1 O3 Zn3 159.0(3) 3_465
O5 P2 O4 Zn2 35.9(3) .
O6 P2 O4 Zn2 158.7(2) .
C5B P2 O4 Zn2 -81.2(3) .
O4 P2 O5 Zn4 44.7(5) 3_565
O6 P2 O5 Zn4 -77.3(5) 3_565
C5B P2 O5 Zn4 166.7(4) 3_565
O5 P2 O6 Zn2 -23.5(3) 4_565
O4 P2 O6 Zn2 -147.5(2) 4_565
C5B P2 O6 Zn2 89.8(3) 4_565
O8 P3 O7 Zn2 -9.0(11) .
O9 P3 O7 Zn2 114.8(10) .
C6A P3 O7 Zn2 -128.9(10) .
O7 P3 O8 Zn4 -179.1(4) .
O9 P3 O8 Zn4 58.4(5) .
C6A P3 O8 Zn4 -58.4(5) .
O12 P4 O10 Zn1 74.5(4) .
O11 P4 O10 Zn1 -50.2(4) .
C10A P4 O10 Zn1 -164.9(3) .
O10 P4 O12 Zn3 146.6(2) .
O11 P4 O12 Zn3 -89.3(3) .
C10A P4 O12 Zn3 26.0(3) .
O15 P5 O13 Zn3 172.0(3) .
O14 P5 O13 Zn3 48.7(3) .
C11 P5 O13 Zn3 -68.1(3) .
O15 P5 O14 Zn1 -82.7(3) 2_455
O13 P5 O14 Zn1 39.6(3) 2_455
C11 P5 O14 Zn1 158.7(3) 2_455
O13 P5 O15 Zn3 -116.4(3) 4_576
O14 P5 O15 Zn3 6.9(3) 4_576
C11 P5 O15 Zn3 123.4(3) 4_576
O18 P6 O16 Zn4 -164.6(2) .
O17 P6 O16 Zn4 -39.8(3) .
C15 P6 O16 Zn4 76.6(3) .
O18 P6 O17 Zn2 70.1(3) 2
O16 P6 O17 Zn2 -53.7(3) 2
C15 P6 O17 Zn2 -171.3(3) 2
O16 P6 O18 Zn4 122.8(3) 4_576
O17 P6 O18 Zn4 -2.0(4) 4_576
C15 P6 O18 Zn4 -118.8(3) 4_576
O2 P1 C1B C2B -61.8(5) .
O1 P1 C1B C2B 55.5(5) .
O3 P1 C1B C2B 176.1(4) .
P1 C1B C2B C3B 148.9(12) .
C1B C2B C3B C4B 69(3) .
C2B C3B C4B C5B -179(3) .
C3B C4B C5B P2 -83(4) .
O5 P2 C5B C4B -140.7(14) .
O4 P2 C5B C4B -18.7(14) .
O6 P2 C5B C4B 101.8(14) .
O7 P3 C6A C7A 79.4(8) .
O8 P3 C6A C7A -42.6(8) .
O9 P3 C6A C7A -162.5(7) .
P3 C6A C7A C8A 163.7(8) .
C6A C7A C8A C9A 62.8(14) .
C7A C8A C9A C10A 178.2(9) .
C8A C9A C10A P4 -167.7(7) .
O12 P4 C10A C9A -176.8(6) .
O10 P4 C10A C9A 60.6(6) .
O11 P4 C10A C9A -57.4(6) .
O15 P5 C11 C12 50.5(4) .
O13 P5 C11 C12 -69.5(4) .
O14 P5 C11 C12 170.4(4) .
P5 C11 C12 C13 178.8(4) .
C11 C12 C13 C14 173.7(5) .
C12 C13 C14 C15 -176.1(5) .
C13 C14 C15 P6 174.2(4) .
O18 P6 C15 C14 -44.8(5) .
O16 P6 C15 C14 74.8(4) .
O17 P6 C15 C14 -165.2(4) .
